data_7044388
loop_
_publ_author_name
'Han, Hua-Bo'
'Cui, Rongzhen'
'Lu, Guang-Zhao'
'Wu, Zheng-Guang'
'Zheng, Youxuan'
'Zhou, Liang'
'Zhang, Hongjie'

_publ_section_title
;
 Efficient orange-red electroluminescence of iridium complexes with
 1-(2,6-bis(trifluoromethyl)pyridin-4-yl)isoquinoline and
 4-(2,6-bis(trifluoromethyl)pyridin-4-yl)quinazoline ligands
;
_journal_name_full 'Dalton Trans.'
_journal_paper_doi 10.1039/C7DT03310A
_journal_year 2017
_chemical_formula_moiety 'C37 H21 F12 Ir N4 O2'
_chemical_formula_sum 'C37.04 H21 F11.98 Ir N4 O2'
_chemical_formula_weight 973.97
_space_group_crystal_system triclinic
_space_group_IT_number 2
_space_group_name_Hall '-P 1'
_space_group_name_H-M_alt 'P -1'
_symmetry_space_group_name_Hall '-P 1'
_symmetry_space_group_name_H-M 'P -1'
_atom_sites_solution_hydrogens geom
_atom_sites_solution_primary dual
_audit_creation_date 2017-06-21
_audit_creation_method
;
Olex2 1.2
(compiled 2017.03.28 svn.r3405 for OlexSys, GUI svn.r5337)
;
_audit_update_record
;
2017-06-25 deposited with the CCDC.
2017-10-02 downloaded from the CCDC.
;
_cell_angle_alpha 83.5900(10)
_cell_angle_beta 79.7270(10)
_cell_angle_gamma 71.7680(10)
_cell_formula_units_Z 2
_cell_length_a 11.0271(7)
_cell_length_b 11.3724(8)
_cell_length_c 15.8214(10)
_cell_measurement_reflns_used 4782
_cell_measurement_temperature 296(2)
_cell_measurement_theta_max 25.824
_cell_measurement_theta_min 2.233
_cell_volume 1850.9(2)
_computing_cell_refinement 'SAINT v8.34A (Bruker, 2013)'
_computing_data_reduction 'SAINT v8.34A (Bruker, 2013)'
_computing_molecular_graphics 'Olex2 (Dolomanov et al., 2009)'
_computing_publication_material 'Olex2 (Dolomanov et al., 2009)'
_computing_structure_refinement 'ShelXL (Sheldrick, 2015)'
_computing_structure_solution 'ShelXT (Sheldrick, 2015)'
_diffrn_ambient_temperature 296.15
_diffrn_measured_fraction_theta_full 0.987
_diffrn_measured_fraction_theta_max 0.979
_diffrn_measurement_device_type 'CCD area detector'
_diffrn_measurement_method 'phi and omega scans'
_diffrn_radiation_monochromator graphite
_diffrn_radiation_type MoK\a
_diffrn_radiation_wavelength 0.71073
_diffrn_reflns_av_R_equivalents 0.0241
_diffrn_reflns_av_unetI/netI 0.0566
_diffrn_reflns_Laue_measured_fraction_full 0.987
_diffrn_reflns_Laue_measured_fraction_max 0.979
_diffrn_reflns_limit_h_max 14
_diffrn_reflns_limit_h_min -14
_diffrn_reflns_limit_k_max 14
_diffrn_reflns_limit_k_min -15
_diffrn_reflns_limit_l_max 21
_diffrn_reflns_limit_l_min -13
_diffrn_reflns_number 13306
_diffrn_reflns_point_group_measured_fraction_full 0.987
_diffrn_reflns_point_group_measured_fraction_max 0.979
_diffrn_reflns_theta_full 25.242
_diffrn_reflns_theta_max 28.341
_diffrn_reflns_theta_min 1.889
_exptl_absorpt_coefficient_mu 3.706
_exptl_absorpt_correction_T_max 0.7457
_exptl_absorpt_correction_T_min 0.6007
_exptl_absorpt_correction_type multi-scan
_exptl_absorpt_process_details
'SADABS-2014/5 (Bruker,2014/5) was used for absorption correction. wR2(int) was 0.0737 before and 0.0336 after correction. The Ratio of minimum to maximum transmission is 0.8056. The \l/2 correction factor is 0.00150.'
_exptl_crystal_colour yellow
_exptl_crystal_colour_primary yellow
_exptl_crystal_density_diffrn 1.748
_exptl_crystal_description block
_exptl_crystal_F_000 944
_exptl_crystal_size_max 0.3
_exptl_crystal_size_mid 0.26
_exptl_crystal_size_min 0.23
_refine_diff_density_max 1.798
_refine_diff_density_min -1.079
_refine_diff_density_rms 0.139
_refine_ls_extinction_method none
_refine_ls_goodness_of_fit_ref 0.990
_refine_ls_hydrogen_treatment constr
_refine_ls_matrix_type full
_refine_ls_number_parameters 507
_refine_ls_number_reflns 9053
_refine_ls_number_restraints 74
_refine_ls_restrained_S_all 1.091
_refine_ls_R_factor_all 0.0561
_refine_ls_R_factor_gt 0.0411
_refine_ls_shift/su_max 0.001
_refine_ls_shift/su_mean 0.000
_refine_ls_structure_factor_coef Fsqd
_refine_ls_weighting_details 'w=1/[\s^2^(Fo^2^)+(0.0701P)^2^] where P=(Fo^2^+2Fc^2^)/3'
_refine_ls_weighting_scheme calc
_refine_ls_wR_factor_gt 0.1035
_refine_ls_wR_factor_ref 0.1112
_reflns_Friedel_coverage 0.000
_reflns_number_gt 7438
_reflns_number_total 9053
_reflns_threshold_expression 'I > 2\s(I)'
_cod_data_source_file c7dt03310a2.cif
_cod_data_source_block hhb
_cod_database_code 7044388
_shelx_shelxl_version_number 2016/6
_shelx_space_group_comment
;
The symmetry employed for this shelxl refinement is uniquely defined
by the following loop, which should always be used as a source of
symmetry information in preference to the above space-group names.
They are only intended as comments.
;
_olex2_refinement_description
;
1. Fixed Uiso
 At 1.2 times of:
  All C(H) groups
 At 1.5 times of:
  All C(H,H,H) groups
2. Restrained distances
 F01K-N00F
 2.8 with sigma of 0.005
3. Rigid bond restraints
 F01H, C01J
 with sigma for 1-2 distances of 0.001 and sigma for 1-3 distances of 0.001
4. Uiso/Uaniso restraints and constraints
Uanis(F005) \\sim Ueq, Uanis(F007) \\sim Ueq, Uanis(F008) \\sim Ueq,
Uanis(F009) \\sim Ueq, Uanis(F00D) \\sim Ueq, Uanis(F00J) \\sim Ueq,
Uanis(F00W) \\sim Ueq, Uanis(F010) \\sim Ueq, Uanis(F018) \\sim Ueq,
Uanis(F01D) \\sim Ueq, Uanis(F01H) \\sim Ueq, Uanis(F01K) \\sim Ueq: with sigma
of 0.005 and sigma for terminal atoms of 0.01
5.a Aromatic/amide H refined with riding coordinates:
 C00M(H00M), C00N(H00N), C00Q(H00Q), C00R(H00R), C00T(H00T), C00U(H00U),
 C00X(H00X), C00Y(H00Y), C011(H011), C014(H014), C016(H016), C017(H017),
 C01B(H01D), C01E(H01E), C01F(H01F)
5.b Idealised Me refined as rotating group:
 C012(H01A,H01B,H01C), C01G(H01G,H01H,H01I)
;
_olex2_submission_special_instructions 'No special instructions were received'

loop_
_space_group_symop_operation_xyz
'x, y, z'
'-x, -y, -z'

loop_
_atom_site_label
_atom_site_type_symbol
_atom_site_fract_x
_atom_site_fract_y
_atom_site_fract_z
_atom_site_U_iso_or_equiv
_atom_site_adp_type
_atom_site_occupancy
_atom_site_site_symmetry_order
_atom_site_calc_flag
_atom_site_refinement_flags_posn
_atom_site_refinement_flags_adp
_atom_site_disorder_assembly
_atom_site_disorder_group
Ir01 Ir 0.73514(2) 0.73879(2) 0.25311(2) 0.02977(8) Uani 1 1 d . . . .
O002 O 0.7498(4) 0.9100(3) 0.2813(2) 0.0384(8) Uani 1 1 d . . . .
O003 O 0.9382(3) 0.6726(3) 0.2202(3) 0.0406(9) Uani 1 1 d . . . .
N004 N 0.7443(4) 0.7035(4) 0.3822(3) 0.0346(9) Uani 1 1 d . . . .
F005 F 0.4917(4) 0.7638(4) 0.1229(3) 0.0753(13) Uani 1 1 d . U . .
N006 N 0.7509(4) 0.7850(4) 0.1236(3) 0.0336(9) Uani 1 1 d . . . .
F007 F 0.4864(4) 0.9494(4) 0.1371(3) 0.0766(12) Uani 1 1 d . U . .
F008 F 0.3113(4) 0.9006(5) 0.1472(3) 0.0780(13) Uani 1 1 d . U . .
F009 F 0.6588(6) 0.3392(4) 0.3696(3) 0.0917(16) Uani 1 1 d . U . .
C00A C 0.5458(5) 0.7982(4) 0.3005(3) 0.0309(10) Uani 1 1 d . . . .
C00B C 0.7211(5) 0.5830(4) 0.2101(3) 0.0325(10) Uani 1 1 d . . . .
C00C C 0.7785(5) 0.6911(4) 0.0722(3) 0.0322(10) Uani 1 1 d . . . .
F00D F 0.5943(5) 0.5304(4) 0.3920(3) 0.0888(15) Uani 1 1 d . U . .
N00E N 0.3104(5) 0.8562(7) 0.3064(4) 0.0654(17) Uani 1 1 d . . . .
N00F N 0.6677(6) 0.3890(5) 0.2113(3) 0.0547(14) Uani 1 1 d D . . .
C00G C 0.8373(5) 0.7003(5) -0.0143(3) 0.0357(11) Uani 1 1 d . . . .
C00H C 0.4301(5) 0.8374(5) 0.2635(4) 0.0393(12) Uani 1 1 d . . . .
C00I C 0.7414(5) 0.5836(5) 0.1193(3) 0.0364(11) Uani 1 1 d . . . .
F00J F 0.7942(6) 0.4366(5) 0.3721(3) 0.0906(15) Uani 1 1 d . U . .
C00K C 0.8549(6) 0.9366(5) 0.2730(3) 0.0377(12) Uani 1 1 d . . . .
C00L C 0.5231(5) 0.7966(5) 0.3921(3) 0.0348(11) Uani 1 1 d . . . .
C00M C 0.7633(6) 0.8969(5) 0.0904(4) 0.0422(13) Uani 1 1 d . . . .
H00M H 0.740015 0.961902 0.126647 0.051 Uiso 1 1 calc R . . .
C00N C 0.9498(6) 0.6145(5) -0.1503(4) 0.0461(14) Uani 1 1 d . . . .
H00N H 0.983707 0.547075 -0.184734 0.055 Uiso 1 1 calc R . . .
C00O C 0.6369(5) 0.7603(4) 0.4351(3) 0.0331(10) Uani 1 1 d . . . .
C00P C 0.8500(5) 0.8179(5) -0.0476(3) 0.0385(12) Uani 1 1 d . . . .
C00Q C 0.9588(7) 0.7308(6) -0.1835(4) 0.0538(16) Uani 1 1 d . . . .
H00Q H 0.998556 0.740233 -0.239736 0.065 Uiso 1 1 calc R . . .
C00R C 0.8081(6) 0.9166(5) 0.0069(3) 0.0437(13) Uani 1 1 d . . . .
H00R H 0.811188 0.995341 -0.014603 0.052 Uiso 1 1 calc R . . .
C00S C 0.6440(5) 0.7782(5) 0.5216(4) 0.0387(12) Uani 1 1 d . . . .
C00T C 0.8585(5) 0.6526(6) 0.4128(4) 0.0460(14) Uani 1 1 d . . . .
H00T H 0.932056 0.615342 0.374945 0.055 Uiso 1 1 calc R . . .
C00U C 0.7137(7) 0.4976(5) 0.0769(4) 0.0490(15) Uani 1 1 d . . . .
H00U H 0.721072 0.502562 0.017172 0.059 Uiso 1 1 calc R . . .
C00V C 0.6890(6) 0.4768(5) 0.2500(4) 0.0442(13) Uani 1 1 d . . . .
F00W F 0.1504(5) 0.8349(8) 0.5194(4) 0.134(3) Uani 1 1 d . U . .
C00X C 0.8922(6) 0.5985(5) -0.0685(4) 0.0466(14) Uani 1 1 d . . . .
H00X H 0.888365 0.519926 -0.047311 0.056 Uiso 1 1 calc R . . .
C00Y C 0.5416(6) 0.8550(6) 0.5781(4) 0.0502(15) Uani 1 1 d . . . .
H00Y H 0.464696 0.898574 0.557933 0.060 Uiso 1 1 calc R . . .
C00Z C 0.6743(8) 0.4032(5) 0.1264(4) 0.0580(18) Uani 1 1 d . . . .
F010 F 0.6339(9) 0.3279(7) 0.0063(5) 0.139(3) Uani 1 1 d . U . .
C011 C 0.9100(6) 0.8305(6) -0.1344(4) 0.0524(15) Uani 1 1 d . . . .
H011 H 0.915773 0.907732 -0.157637 0.063 Uiso 1 1 calc R . . .
C012 C 0.8380(7) 1.0656(6) 0.2978(5) 0.0579(17) Uani 1 1 d . . . .
H01A H 0.814802 1.123922 0.250258 0.087 Uiso 1 1 calc GR . . .
H01B H 0.917435 1.069312 0.312504 0.087 Uiso 1 1 calc GR . . .
H01C H 0.770897 1.085812 0.346404 0.087 Uiso 1 1 calc GR . . .
C013 C 0.4306(6) 0.8628(7) 0.1679(4) 0.0529(16) Uani 1 1 d . . . .
C014 C 0.9768(6) 0.8610(6) 0.2438(4) 0.0496(14) Uani 1 1 d . . . .
H014 H 1.043407 0.896450 0.238676 0.060 Uiso 1 1 calc R . . .
C015 C 0.7624(6) 0.7197(6) 0.5539(4) 0.0500(15) Uani 1 1 d . . . .
C016 C 0.8683(6) 0.6545(6) 0.4955(4) 0.0536(16) Uani 1 1 d . . . .
H016 H 0.946114 0.612314 0.514998 0.064 Uiso 1 1 calc R . . .
C017 C 0.3998(6) 0.8127(7) 0.4370(4) 0.0555(17) Uani 1 1 d . . . .
H017 H 0.386062 0.804592 0.496800 0.067 Uiso 1 1 calc R . . .
F018 F 0.0787(5) 0.9400(9) 0.4109(4) 0.162(3) Uani 1 1 d . U . .
C019 C 0.2977(6) 0.8409(9) 0.3913(5) 0.075(3) Uani 1 1 d . . . .
C01A C 1.0137(6) 0.7370(6) 0.2206(4) 0.0465(14) Uani 1 1 d . . . .
C01B C 0.5534(7) 0.8661(7) 0.6613(4) 0.065(2) Uani 1 1 d . . . .
H01D H 0.486204 0.918384 0.696579 0.078 Uiso 1 1 calc R . . .
C01C C 0.6822(9) 0.4460(6) 0.3464(5) 0.070(2) Uani 1 1 d . . . .
F01D F 0.7010(13) 0.2044(7) 0.0975(7) 0.217(4) Uani 1 1 d . U A 1
C01E C 0.7714(8) 0.7303(8) 0.6402(5) 0.075(2) Uani 1 1 d . . . .
H01E H 0.848643 0.690625 0.661095 0.090 Uiso 1 1 calc R . . .
C01F C 0.6685(8) 0.7977(8) 0.6931(5) 0.073(2) Uani 1 1 d . . . .
H01F H 0.673825 0.798940 0.751003 0.088 Uiso 1 1 calc R . . .
C01G C 1.1546(7) 0.6698(8) 0.1935(6) 0.082(3) Uani 1 1 d . . . .
H01G H 1.188136 0.615585 0.240387 0.123 Uiso 1 1 calc GR . . .
H01H H 1.201624 0.729091 0.177550 0.123 Uiso 1 1 calc GR . . .
H01I H 1.163594 0.621999 0.145148 0.123 Uiso 1 1 calc GR . . .
F01H F 0.1241(8) 0.7520(11) 0.4138(6) 0.180(3) Uani 1 1 d . U . .
C01I C 0.6375(15) 0.3107(10) 0.0837(7) 0.117(5) Uani 1 1 d . . A 1
C01J C 0.1607(9) 0.8555(16) 0.4364(6) 0.123(3) Uani 1 1 d . U . .
F01K F 0.5351(12) 0.2911(12) 0.1168(7) 0.244(5) Uani 1 1 d D U . .

loop_
_atom_site_aniso_label
_atom_site_aniso_U_11
_atom_site_aniso_U_22
_atom_site_aniso_U_33
_atom_site_aniso_U_23
_atom_site_aniso_U_13
_atom_site_aniso_U_12
Ir01 0.03539(11) 0.02181(10) 0.03233(12) -0.00475(7) -0.00454(7) -0.00815(7)
O002 0.049(2) 0.0238(17) 0.043(2) -0.0083(15) -0.0030(17) -0.0120(16)
O003 0.0332(18) 0.0334(19) 0.052(2) -0.0150(17) 0.0021(16) -0.0062(16)
N004 0.038(2) 0.030(2) 0.034(2) -0.0012(17) -0.0083(18) -0.0060(18)
F005 0.073(3) 0.093(3) 0.055(2) -0.029(2) -0.021(2) -0.004(2)
N006 0.045(2) 0.026(2) 0.030(2) -0.0041(16) -0.0033(18) -0.0115(18)
F007 0.076(3) 0.076(3) 0.073(3) 0.025(2) -0.015(2) -0.025(2)
F008 0.056(2) 0.117(4) 0.055(2) 0.007(2) -0.0281(19) -0.010(2)
F009 0.179(5) 0.052(2) 0.056(2) 0.0069(19) -0.003(3) -0.063(3)
C00A 0.032(2) 0.024(2) 0.036(3) -0.0062(19) -0.006(2) -0.0059(19)
C00B 0.038(3) 0.025(2) 0.036(3) -0.0045(19) -0.007(2) -0.010(2)
C00C 0.041(3) 0.021(2) 0.037(3) -0.0048(19) -0.011(2) -0.008(2)
F00D 0.141(4) 0.060(3) 0.059(2) -0.017(2) 0.027(3) -0.040(3)
N00E 0.033(3) 0.103(5) 0.052(3) -0.011(3) -0.013(2) -0.003(3)
N00F 0.085(4) 0.041(3) 0.049(3) -0.004(2) -0.006(3) -0.037(3)
C00G 0.043(3) 0.028(2) 0.034(3) -0.005(2) -0.007(2) -0.008(2)
C00H 0.036(3) 0.042(3) 0.040(3) -0.005(2) -0.010(2) -0.008(2)
C00I 0.043(3) 0.027(2) 0.041(3) -0.001(2) -0.008(2) -0.013(2)
F00J 0.134(4) 0.074(3) 0.073(3) 0.012(2) -0.045(3) -0.035(3)
C00K 0.052(3) 0.030(2) 0.037(3) -0.003(2) -0.007(2) -0.020(2)
C00L 0.036(3) 0.032(2) 0.034(3) -0.006(2) -0.009(2) -0.005(2)
C00M 0.063(4) 0.024(2) 0.039(3) -0.007(2) -0.004(3) -0.013(2)
C00N 0.051(3) 0.038(3) 0.048(3) -0.018(3) -0.001(3) -0.009(3)
C00O 0.040(3) 0.027(2) 0.032(3) -0.0033(19) -0.007(2) -0.008(2)
C00P 0.049(3) 0.031(3) 0.034(3) -0.006(2) -0.002(2) -0.012(2)
C00Q 0.065(4) 0.054(4) 0.042(3) -0.010(3) 0.010(3) -0.024(3)
C00R 0.065(4) 0.028(2) 0.038(3) 0.000(2) -0.002(3) -0.017(3)
C00S 0.041(3) 0.034(3) 0.041(3) -0.001(2) -0.012(2) -0.007(2)
C00T 0.036(3) 0.046(3) 0.048(3) -0.005(3) -0.007(2) 0.001(2)
C00U 0.081(4) 0.042(3) 0.034(3) -0.003(2) -0.010(3) -0.032(3)
C00V 0.061(4) 0.026(2) 0.046(3) -0.003(2) -0.004(3) -0.014(3)
F00W 0.061(3) 0.230(7) 0.090(4) -0.024(4) 0.004(3) -0.019(4)
C00X 0.066(4) 0.037(3) 0.038(3) -0.007(2) -0.003(3) -0.017(3)
C00Y 0.050(3) 0.054(4) 0.041(3) -0.015(3) -0.008(3) -0.004(3)
C00Z 0.101(5) 0.034(3) 0.054(4) -0.005(3) -0.013(4) -0.040(3)
F010 0.253(7) 0.128(5) 0.097(4) -0.013(4) -0.045(4) -0.131(5)
C011 0.068(4) 0.041(3) 0.045(3) -0.004(3) 0.008(3) -0.021(3)
C012 0.072(4) 0.044(3) 0.066(4) -0.018(3) -0.004(3) -0.029(3)
C013 0.039(3) 0.062(4) 0.052(4) 0.002(3) -0.019(3) -0.003(3)
C014 0.049(3) 0.047(3) 0.058(4) -0.016(3) 0.003(3) -0.024(3)
C015 0.055(4) 0.054(4) 0.040(3) -0.008(3) -0.018(3) -0.008(3)
C016 0.047(3) 0.055(4) 0.052(4) -0.006(3) -0.020(3) 0.001(3)
C017 0.039(3) 0.083(5) 0.035(3) -0.009(3) -0.006(2) -0.004(3)
F018 0.054(3) 0.252(8) 0.132(5) -0.033(5) -0.012(3) 0.026(4)
C019 0.036(3) 0.133(8) 0.047(4) -0.018(4) -0.005(3) -0.008(4)
C01A 0.042(3) 0.042(3) 0.058(4) -0.016(3) 0.003(3) -0.018(3)
C01B 0.072(5) 0.071(5) 0.045(4) -0.023(3) -0.007(3) -0.007(4)
C01C 0.126(7) 0.035(3) 0.057(4) 0.002(3) -0.011(4) -0.041(4)
F01D 0.335(9) 0.093(5) 0.276(8) -0.056(5) -0.164(7) -0.062(5)
C01E 0.074(5) 0.089(6) 0.058(4) -0.014(4) -0.031(4) -0.003(4)
C01F 0.082(5) 0.096(6) 0.040(4) -0.020(4) -0.025(4) -0.010(5)
C01G 0.041(4) 0.075(5) 0.128(8) -0.041(5) 0.016(4) -0.019(4)
F01H 0.121(5) 0.272(8) 0.168(6) -0.006(6) 0.002(4) -0.103(5)
C01I 0.236(14) 0.081(6) 0.080(7) -0.017(5) -0.001(8) -0.121(9)
C01J 0.066(6) 0.245(11) 0.056(5) -0.013(7) -0.024(4) -0.035(8)
F01K 0.284(8) 0.281(8) 0.268(9) -0.103(6) 0.019(6) -0.233(7)

loop_
_atom_type_symbol
_atom_type_description
_atom_type_scat_dispersion_real
_atom_type_scat_dispersion_imag
_atom_type_scat_source
C C 0.0033 0.0016 'International Tables Vol C Tables 4.2.6.8 and 6.1.1.4'
H H 0.0000 0.0000 'International Tables Vol C Tables 4.2.6.8 and 6.1.1.4'
F F 0.0171 0.0103 'International Tables Vol C Tables 4.2.6.8 and 6.1.1.4'
Ir Ir -1.4442 7.9887 'International Tables Vol C Tables 4.2.6.8 and 6.1.1.4'
N N 0.0061 0.0033 'International Tables Vol C Tables 4.2.6.8 and 6.1.1.4'
O O 0.0106 0.0060 'International Tables Vol C Tables 4.2.6.8 and 6.1.1.4'

loop_
_geom_angle_atom_site_label_1
_geom_angle_atom_site_label_2
_geom_angle_atom_site_label_3
_geom_angle
O002 Ir01 O003 89.97(14)
N004 Ir01 O002 80.98(16)
N004 Ir01 O003 92.42(16)
N006 Ir01 O002 92.59(15)
N006 Ir01 O003 80.78(17)
N006 Ir01 N004 170.68(17)
C00A Ir01 O002 88.28(17)
C00A Ir01 O003 172.51(16)
C00A Ir01 N004 80.12(19)
C00A Ir01 N006 106.57(19)
C00A Ir01 C00B 93.2(2)
C00B Ir01 O002 172.63(16)
C00B Ir01 O003 89.46(17)
C00B Ir01 N004 106.38(19)
C00B Ir01 N006 80.07(19)
C00K O002 Ir01 124.6(3)
C01A O003 Ir01 124.2(3)
C00O N004 Ir01 115.7(3)
C00O N004 C00T 120.3(5)
C00T N004 Ir01 122.2(4)
C00C N006 Ir01 116.2(3)
C00C N006 C00M 120.2(4)
C00M N006 Ir01 121.9(3)
C00H C00A Ir01 134.4(4)
C00H C00A C00L 113.1(4)
C00L C00A Ir01 112.4(3)
C00I C00B Ir01 112.7(4)
C00V C00B Ir01 134.6(4)
C00V C00B C00I 112.6(5)
N006 C00C C00G 121.0(5)
N006 C00C C00I 111.1(4)
C00G C00C C00I 127.9(4)
C019 N00E C00H 117.2(5)
C00Z N00F C00V 116.9(5)
C00C C00G C00P 117.4(4)
C00C C00G C00X 124.7(5)
C00P C00G C00X 117.8(5)
C00A C00H C013 122.2(5)
N00E C00H C00A 125.9(5)
N00E C00H C013 111.8(5)
C00B C00I C00C 116.1(4)
C00U C00I C00B 121.8(5)
C00U C00I C00C 121.7(5)
O002 C00K C012 113.7(5)
O002 C00K C014 126.6(5)
C014 C00K C012 119.7(5)
C00A C00L C00O 116.6(4)
C017 C00L C00A 120.7(5)
C017 C00L C00O 122.2(5)
N006 C00M H00M 118.9
C00R C00M N006 122.2(5)
C00R C00M H00M 118.9
C00Q C00N H00N 119.6
C00X C00N H00N 119.6
C00X C00N C00Q 120.7(5)
N004 C00O C00L 111.6(4)
N004 C00O C00S 120.2(5)
C00S C00O C00L 128.2(5)
C00G C00P C011 118.9(5)
C00R C00P C00G 119.0(5)
C00R C00P C011 122.1(5)
C00N C00Q H00Q 119.7
C011 C00Q C00N 120.6(6)
C011 C00Q H00Q 119.7
C00M C00R C00P 119.7(5)
C00M C00R H00R 120.2
C00P C00R H00R 120.2
C00O C00S C00Y 124.5(5)
C015 C00S C00O 118.5(5)
C015 C00S C00Y 116.9(5)
N004 C00T H00T 118.9
C016 C00T N004 122.1(5)
C016 C00T H00T 118.9
C00I C00U H00U 121.1
C00I C00U C00Z 117.8(5)
C00Z C00U H00U 121.1
C00B C00V C01C 122.1(5)
N00F C00V C00B 126.9(5)
N00F C00V C01C 110.9(5)
C00G C00X H00X 119.4
C00N C00X C00G 121.2(5)
C00N C00X H00X 119.4
C00S C00Y H00Y 119.1
C01B C00Y C00S 121.7(6)
C01B C00Y H00Y 119.1
N00F C00Z C00U 123.4(5)
N00F C00Z C01I 116.8(6)
C00U C00Z C01I 119.9(6)
C00P C011 H011 119.7
C00Q C011 C00P 120.7(6)
C00Q C011 H011 119.7
C00K C012 H01A 109.5
C00K C012 H01B 109.5
C00K C012 H01C 109.5
H01A C012 H01B 109.5
H01A C012 H01C 109.5
H01B C012 H01C 109.5
F005 C013 F008 104.6(5)
F005 C013 C00H 113.6(5)
F007 C013 F005 106.9(6)
F007 C013 F008 107.4(5)
F007 C013 C00H 111.6(5)
F008 C013 C00H 112.3(5)
C00K C014 H014 115.7
C00K C014 C01A 128.5(5)
C01A C014 H014 115.7
C016 C015 C00S 117.2(5)
C01E C015 C00S 120.2(6)
C01E C015 C016 122.6(6)
C00T C016 C015 121.0(5)
C00T C016 H016 119.5
C015 C016 H016 119.5
C00L C017 H017 120.6
C019 C017 C00L 118.7(6)
C019 C017 H017 120.6
N00E C019 C017 123.6(6)
N00E C019 C01J 114.9(6)
C017 C019 C01J 121.4(7)
O003 C01A C014 126.0(5)
O003 C01A C01G 114.4(5)
C014 C01A C01G 119.6(6)
C00Y C01B H01D 120.3
C00Y C01B C01F 119.5(6)
C01F C01B H01D 120.3
F009 C01C F00J 106.4(7)
F009 C01C C00V 112.5(6)
F00D C01C F009 107.4(7)
F00D C01C F00J 105.9(6)
F00D C01C C00V 113.2(6)
F00J C01C C00V 111.0(7)
C015 C01E H01E 119.7
C01F C01E C015 120.6(7)
C01F C01E H01E 119.7
C01B C01F H01F 119.6
C01E C01F C01B 120.7(6)
C01E C01F H01F 119.6
C01A C01G H01G 109.5
C01A C01G H01H 109.5
C01A C01G H01I 109.5
H01G C01G H01H 109.5
H01G C01G H01I 109.5
H01H C01G H01I 109.5
F010 C01I C00Z 117.4(7)
F010 C01I F01K 106.2(13)
F01D C01I C00Z 113.7(12)
F01D C01I F010 108.0(11)
F01D C01I F01K 93.3(10)
F01K C01I C00Z 115.3(10)
F00W C01J C019 114.3(7)
F00W C01J F01H 99.9(12)
F018 C01J F00W 115.9(11)
F018 C01J C019 116.4(12)
F018 C01J F01H 100.3(9)
F01H C01J C019 106.8(10)

loop_
_geom_bond_atom_site_label_1
_geom_bond_atom_site_label_2
_geom_bond_distance
Ir01 O002 2.105(3)
Ir01 O003 2.113(3)
Ir01 N004 2.051(4)
Ir01 N006 2.049(4)
Ir01 C00A 2.012(5)
Ir01 C00B 2.026(5)
O002 C00K 1.269(7)
O003 C01A 1.271(7)
N004 C00O 1.345(6)
N004 C00T 1.363(7)
F005 C013 1.327(8)
N006 C00C 1.340(6)
N006 C00M 1.359(7)
F007 C013 1.324(8)
F008 C013 1.339(7)
F009 C01C 1.318(7)
C00A C00H 1.423(7)
C00A C00L 1.424(7)
C00B C00I 1.414(7)
C00B C00V 1.414(7)
C00C C00G 1.413(7)
C00C C00I 1.489(7)
F00D C01C 1.306(9)
N00E C00H 1.337(8)
N00E C019 1.323(9)
N00F C00V 1.328(7)
N00F C00Z 1.326(8)
C00G C00P 1.422(7)
C00G C00X 1.429(7)
C00H C013 1.506(8)
C00I C00U 1.381(7)
F00J C01C 1.338(10)
C00K C012 1.507(7)
C00K C014 1.380(8)
C00L C00O 1.458(7)
C00L C017 1.384(8)
C00M H00M 0.9300
C00M C00R 1.346(7)
C00N H00N 0.9300
C00N C00Q 1.394(9)
C00N C00X 1.356(8)
C00O C00S 1.426(7)
C00P C00R 1.402(7)
C00P C011 1.427(7)
C00Q H00Q 0.9300
C00Q C011 1.357(8)
C00R H00R 0.9300
C00S C00Y 1.427(8)
C00S C015 1.423(8)
C00T H00T 0.9300
C00T C016 1.335(8)
C00U H00U 0.9300
C00U C00Z 1.392(8)
C00V C01C 1.520(9)
F00W C01J 1.299(11)
C00X H00X 0.9300
C00Y H00Y 0.9300
C00Y C01B 1.369(9)
C00Z C01I 1.500(9)
F010 C01I 1.224(11)
C011 H011 0.9300
C012 H01A 0.9600
C012 H01B 0.9600
C012 H01C 0.9600
C014 H014 0.9300
C014 C01A 1.412(8)
C015 C016 1.411(8)
C015 C01E 1.408(9)
C016 H016 0.9300
C017 H017 0.9300
C017 C019 1.381(8)
F018 C01J 1.185(13)
C019 C01J 1.517(12)
C01A C01G 1.508(9)
C01B H01D 0.9300
C01B C01F 1.411(10)
F01D C01I 1.210(15)
C01E H01E 0.9300
C01E C01F 1.355(10)
C01F H01F 0.9300
C01G H01G 0.9600
C01G H01H 0.9600
C01G H01I 0.9600
F01H C01J 1.456(17)
C01I F01K 1.233(15)
